data_1534180
loop_
_publ_author_name
'Aurivillius, B.'

_publ_section_title
;
 Mixed bismuth oxides with layer lattices. I. The structure type of Ca Nb2
 Bi2 O9
;
_journal_name_full 'Arkiv foer Kemi'
_journal_page_first 463
_journal_page_last 480
_journal_volume 1
_journal_year 1949
_chemical_formula_sum 'Bi2 Nb2 O9 Pb'
_chemical_name_systematic 'Pb Bi2 Nb2 O9'
_space_group_IT_number 22
_symmetry_space_group_name_Hall 'F 2 2'
_symmetry_space_group_name_H-M 'F 2 2 2'
_cell_angle_alpha 90
_cell_angle_beta 90
_cell_angle_gamma 90
_cell_formula_units_Z 4
_cell_length_a 5.492
_cell_length_b 5.503
_cell_length_c 25.53
_cell_volume 771.580
_citation_journal_id_ASTM ARKEAD
_cod_data_source_file Aurivillius_ARKEAD_1949_226.cif
_cod_data_source_block Bi2Nb2O9Pb1
_cod_original_cell_volume 771.5798
_cod_original_formula_sum 'Bi2 Nb2 O9 Pb1'
_cod_database_code 1534180

loop_
_symmetry_equiv_pos_as_xyz
x,y,z
-x,-y,z
x,-y,-z
-x,y,-z
x,y+1/2,z+1/2
-x,-y+1/2,z+1/2
x,-y+1/2,-z+1/2
-x,y+1/2,-z+1/2
x+1/2,y,z+1/2
-x+1/2,-y,z+1/2
x+1/2,-y,-z+1/2
-x+1/2,y,-z+1/2
x+1/2,y+1/2,z
-x+1/2,-y+1/2,z
x+1/2,-y+1/2,-z
-x+1/2,y+1/2,-z

loop_
_atom_site_label
_atom_site_type_symbol
_atom_site_fract_x
_atom_site_fract_y
_atom_site_fract_z
_atom_site_occupancy
_atom_site_U_iso_or_equiv
Bi1 Bi+3 0 0 0.202 1 0.0
O2 O-2 0.25 0.25 0.25 1 0.0
O1 O-2 0 0 0.5 1 0.0
Pb1 Pb+2 0 0 0 1 0.0
O5 O-2 0.25 0.25 0.088 1 0.0
Nb1 Nb+5 0 0 0.412 1 0.0
O4 O-2 0 0 0.324 1 0.0
O6 O-2 0.25 0.25 -0.088 1 0.0
O3 O-2 0.25 0.25 0.75 1 0.0
